data_8105619
loop_
_publ_author_name
'Zhong, Hailan'
'Peng, Ziyi'
'Lei, Hao'

_publ_section_title
;
 Crystal structure of
 trichloro-(4-chloro-2,6-bis(diphenylmethyl)-N-((pyridin-2-yl)methylene)aniline)-aluminum
 dichloromethane solvate, C39H31AlCl6N2
;
_journal_issue 2
_journal_name_full 'Zeitschrift f\"ur Kristallographie - New Crystal Structures'
_journal_page_first 285
_journal_page_last 287
_journal_paper_doi 10.1515/ncrs-2018-0332
_journal_volume 234
_journal_year 2019
_chemical_formula_moiety 'C38 H29 Al Cl4 N2, C H2 Cl2'
_chemical_formula_sum 'C39 H31 Al Cl6 N2'
_chemical_formula_weight 767.34
_space_group_crystal_system orthorhombic
_space_group_IT_number 19
_space_group_name_Hall 'P 2ac 2ab'
_space_group_name_H-M_alt 'P 21 21 21'
_atom_sites_solution_hydrogens geom
_atom_sites_solution_primary dual
_cell_angle_alpha 90
_cell_angle_beta 90
_cell_angle_gamma 90
_cell_formula_units_Z 4
_cell_length_a 10.09080(10)
_cell_length_b 18.5381(2)
_cell_length_c 19.7643(2)
_cell_measurement_reflns_used 10218
_cell_measurement_temperature 150.00(10)
_cell_measurement_theta_max 73.6160
_cell_measurement_theta_min 4.3470
_cell_volume 3697.19(7)
_computing_molecular_graphics 'Olex2 (Dolomanov et al., 2009)'
_computing_publication_material 'Olex2 (Dolomanov et al., 2009)'
_computing_structure_refinement 'ShelXL (Sheldrick, 2015)'
_computing_structure_solution 'ShelXT (Sheldrick, 2015)'
_diffrn_ambient_temperature 150.00(10)
_diffrn_measured_fraction_theta_full 1.000
_diffrn_measured_fraction_theta_max 0.979
_diffrn_measurement_device_type 'XtaLAB AFC12 (RINC): Kappa dual home/near'
_diffrn_measurement_method 'phi and omega scans'
_diffrn_radiation_monochromator graphite
_diffrn_radiation_type CuK\a
_diffrn_radiation_wavelength 1.54178
_diffrn_reflns_av_R_equivalents 0.0308
_diffrn_reflns_av_unetI/netI 0.0427
_diffrn_reflns_Laue_measured_fraction_full 1.000
_diffrn_reflns_Laue_measured_fraction_max 0.979
_diffrn_reflns_limit_h_max 12
_diffrn_reflns_limit_h_min -12
_diffrn_reflns_limit_k_max 22
_diffrn_reflns_limit_k_min -11
_diffrn_reflns_limit_l_max 24
_diffrn_reflns_limit_l_min -12
_diffrn_reflns_number 14544
_diffrn_reflns_point_group_measured_fraction_full 0.949
_diffrn_reflns_point_group_measured_fraction_max 0.910
_diffrn_reflns_theta_full 67.679
_diffrn_reflns_theta_max 74.144
_diffrn_reflns_theta_min 3.268
_diffrn_source 'fine-focus sealed X-ray tube'
_exptl_absorpt_coefficient_mu 4.710
_exptl_absorpt_correction_T_max 0.390
_exptl_absorpt_correction_T_min 0.304
_exptl_absorpt_correction_type multi-scan
_exptl_absorpt_process_details
;
CrysAlisPro 1.171.39.28b (Rigaku Oxford Diffraction, 2015)
Empirical absorption correction using spherical harmonics,
 implemented in SCALE3 ABSPACK scaling algorithm.
;
_exptl_crystal_colour yellow
_exptl_crystal_density_diffrn 1.379
_exptl_crystal_description block
_exptl_crystal_F_000 1576
_exptl_crystal_size_max 0.3
_exptl_crystal_size_mid 0.3
_exptl_crystal_size_min 0.2
_refine_diff_density_max 0.759
_refine_diff_density_min -0.476
_refine_diff_density_rms 0.087
_refine_ls_abs_structure_details
;
 Flack x determined using 2463 quotients [(I+)-(I-)]/[(I+)+(I-)]
 (Parsons, Flack and Wagner, Acta Cryst. B69 (2013) 249-259).
;
_refine_ls_abs_structure_Flack -0.002(14)
_refine_ls_extinction_coef .
_refine_ls_extinction_method none
_refine_ls_goodness_of_fit_ref 1.136
_refine_ls_hydrogen_treatment constr
_refine_ls_matrix_type full
_refine_ls_number_parameters 433
_refine_ls_number_reflns 6845
_refine_ls_number_restraints 0
_refine_ls_restrained_S_all 1.136
_refine_ls_R_factor_all 0.0529
_refine_ls_R_factor_gt 0.0516
_refine_ls_shift/su_max 0.000
_refine_ls_shift/su_mean 0.000
_refine_ls_structure_factor_coef Fsqd
_refine_ls_weighting_details 'w=1/[\s^2^(Fo^2^)+(0.0857P)^2^+2.7291P] where P=(Fo^2^+2Fc^2^)/3'
_refine_ls_weighting_scheme calc
_refine_ls_wR_factor_gt 0.1421
_refine_ls_wR_factor_ref 0.1430
_reflns_Friedel_coverage 0.661
_reflns_Friedel_fraction_full 0.883
_reflns_Friedel_fraction_max 0.821
_reflns_number_gt 6566
_reflns_number_total 6845
_reflns_threshold_expression 'I > 2\s(I)'
_cod_data_source_file suppl_ncrs-2018-0332_suppl.cif
_cod_data_source_block Al_IP_Cl
_cod_database_code 8105619
_shelx_space_group_comment
;
The symmetry employed for this shelxl refinement is uniquely defined
by the following loop, which should always be used as a source of
symmetry information in preference to the above space-group names.
They are only intended as comments.
;
_olex2_refinement_description
;
1. Fixed Uiso
 At 1.2 times of:
  All C(H) groups, All C(H,H) groups
2.a Ternary CH refined with riding coordinates:
 C13(H13), C26(H26)
2.b Secondary CH2 refined with riding coordinates:
 C39(H39A,H39B)
2.c Aromatic/amide H refined with riding coordinates:
 C1(H1), C3(H3), C4(H4), C5(H5), C6(H6), C9(H9), C11(H11), C15(H15), C16(H16),
 C17(H17), C18(H18), C19(H19), C21(H21), C22(H22), C23(H23), C24(H24), C25(H25),
  C28(H28), C29(H29), C30(H30), C31(H31), C32(H32), C34(H34), C35(H35),
 C36(H36), C37(H37), C38(H38)
;

loop_
_space_group_symop_operation_xyz
'x, y, z'
'-x+1/2, -y, z+1/2'
'-x, y+1/2, -z+1/2'
'x+1/2, -y+1/2, -z'

loop_
_atom_site_label
_atom_site_type_symbol
_atom_site_fract_x
_atom_site_fract_y
_atom_site_fract_z
_atom_site_U_iso_or_equiv
_atom_site_adp_type
_atom_site_occupancy
_atom_site_site_symmetry_order
_atom_site_calc_flag
_atom_site_refinement_flags_posn
_atom_site_refinement_flags_adp
_atom_site_refinement_flags_occupancy
_atom_site_disorder_assembly
_atom_site_disorder_group
Cl1 Cl 0.17020(13) 0.36332(8) 0.62171(6) 0.0280(3) Uani 1 1 d . . . . .
Cl2 Cl -0.01810(11) 0.30960(8) 0.77917(6) 0.0253(3) Uani 1 1 d . . . . .
Cl3 Cl 0.22321(12) 0.21652(7) 0.71205(7) 0.0261(3) Uani 1 1 d . . . . .
Cl4 Cl 0.75359(11) 0.14713(7) 0.86396(6) 0.0211(3) Uani 1 1 d . . . . .
Al1 Al 0.16585(12) 0.33089(8) 0.72677(6) 0.0132(3) Uani 1 1 d . . . . .
N1 N 0.3314(3) 0.3509(2) 0.78094(18) 0.0104(7) Uani 1 1 d . . . . .
N2 N 0.1428(4) 0.4412(2) 0.7522(2) 0.0190(9) Uani 1 1 d . . . . .
C1 C 0.3473(4) 0.4157(2) 0.8021(2) 0.0128(9) Uani 1 1 d . . . . .
H1 H 0.4230 0.4287 0.8260 0.015 Uiso 1 1 calc R . . . .
C2 C 0.2445(5) 0.4684(2) 0.7879(2) 0.0160(9) Uani 1 1 d . . . . .
C3 C 0.2479(6) 0.5396(3) 0.8103(3) 0.0239(11) Uani 1 1 d . . . . .
H3 H 0.3196 0.5573 0.8348 0.029 Uiso 1 1 calc R . . . .
C4 C 0.1405(6) 0.5832(3) 0.7948(3) 0.0305(13) Uani 1 1 d . . . . .
H4 H 0.1390 0.6310 0.8091 0.037 Uiso 1 1 calc R . . . .
C5 C 0.0370(6) 0.5558(3) 0.7584(3) 0.0350(14) Uani 1 1 d . . . . .
H5 H -0.0355 0.5846 0.7476 0.042 Uiso 1 1 calc R . . . .
C6 C 0.0419(6) 0.4834(3) 0.7378(3) 0.0314(13) Uani 1 1 d . . . . .
H6 H -0.0286 0.4647 0.7131 0.038 Uiso 1 1 calc R . . . .
C7 C 0.4334(4) 0.2996(2) 0.8000(2) 0.0100(8) Uani 1 1 d . . . . .
C8 C 0.4194(4) 0.2629(2) 0.8616(2) 0.0112(8) Uani 1 1 d . . . . .
C9 C 0.5206(4) 0.2164(2) 0.8813(2) 0.0125(9) Uani 1 1 d . . . . .
H9 H 0.5152 0.1921 0.9224 0.015 Uiso 1 1 calc R . . . .
C10 C 0.6284(4) 0.2065(3) 0.8397(2) 0.0123(9) Uani 1 1 d . . . . .
C11 C 0.6400(4) 0.2410(2) 0.7775(2) 0.0126(8) Uani 1 1 d . . . . .
H11 H 0.7131 0.2325 0.7500 0.015 Uiso 1 1 calc R . . . .
C12 C 0.5411(4) 0.2884(2) 0.7567(2) 0.0109(8) Uani 1 1 d . . . . .
C13 C 0.2911(4) 0.2713(2) 0.9023(2) 0.0106(8) Uani 1 1 d . . . . .
H13 H 0.2186 0.2686 0.8694 0.013 Uiso 1 1 calc R . . . .
C14 C 0.2708(4) 0.2082(2) 0.9508(2) 0.0131(9) Uani 1 1 d . . . . .
C15 C 0.2245(6) 0.1431(3) 0.9254(3) 0.0272(12) Uani 1 1 d . . . . .
H15 H 0.2016 0.1395 0.8800 0.033 Uiso 1 1 calc R . . . .
C16 C 0.2121(6) 0.0829(3) 0.9672(3) 0.0351(14) Uani 1 1 d . . . . .
H16 H 0.1820 0.0394 0.9496 0.042 Uiso 1 1 calc R . . . .
C17 C 0.2447(5) 0.0881(3) 1.0350(3) 0.0270(12) Uani 1 1 d . . . . .
H17 H 0.2360 0.0482 1.0631 0.032 Uiso 1 1 calc R . . . .
C18 C 0.2901(5) 0.1527(3) 1.0609(3) 0.0251(11) Uani 1 1 d . . . . .
H18 H 0.3110 0.1565 1.1066 0.030 Uiso 1 1 calc R . . . .
C19 C 0.3047(5) 0.2124(3) 1.0186(2) 0.0185(10) Uani 1 1 d . . . . .
H19 H 0.3376 0.2554 1.0360 0.022 Uiso 1 1 calc R . . . .
C20 C 0.2777(4) 0.3445(2) 0.9371(2) 0.0121(8) Uani 1 1 d . . . . .
C21 C 0.1509(5) 0.3730(3) 0.9457(2) 0.0188(10) Uani 1 1 d . . . . .
H21 H 0.0777 0.3471 0.9306 0.023 Uiso 1 1 calc R . . . .
C22 C 0.1325(5) 0.4395(3) 0.9765(3) 0.0260(12) Uani 1 1 d . . . . .
H22 H 0.0474 0.4577 0.9821 0.031 Uiso 1 1 calc R . . . .
C23 C 0.2403(7) 0.4786(3) 0.9989(3) 0.0307(13) Uani 1 1 d . . . . .
H23 H 0.2282 0.5235 1.0188 0.037 Uiso 1 1 calc R . . . .
C24 C 0.3668(6) 0.4504(3) 0.9915(3) 0.0262(12) Uani 1 1 d . . . . .
H24 H 0.4396 0.4764 1.0069 0.031 Uiso 1 1 calc R . . . .
C25 C 0.3851(5) 0.3832(3) 0.9609(2) 0.0203(10) Uani 1 1 d . . . . .
H25 H 0.4701 0.3644 0.9565 0.024 Uiso 1 1 calc R . . . .
C26 C 0.5474(4) 0.3280(2) 0.6890(2) 0.0108(9) Uani 1 1 d . . . . .
H26 H 0.4576 0.3261 0.6701 0.013 Uiso 1 1 calc R . . . .
C27 C 0.5795(4) 0.4078(3) 0.6982(2) 0.0126(8) Uani 1 1 d . . . . .
C28 C 0.6584(5) 0.4330(3) 0.7504(2) 0.0181(10) Uani 1 1 d . . . . .
H28 H 0.6997 0.4007 0.7795 0.022 Uiso 1 1 calc R . . . .
C29 C 0.6761(6) 0.5073(3) 0.7593(3) 0.0281(12) Uani 1 1 d . . . . .
H29 H 0.7287 0.5241 0.7946 0.034 Uiso 1 1 calc R . . . .
C30 C 0.6161(6) 0.5555(3) 0.7162(3) 0.0341(14) Uani 1 1 d . . . . .
H30 H 0.6267 0.6048 0.7230 0.041 Uiso 1 1 calc R . . . .
C31 C 0.5404(6) 0.5307(3) 0.6630(3) 0.0347(14) Uani 1 1 d . . . . .
H31 H 0.5021 0.5633 0.6331 0.042 Uiso 1 1 calc R . . . .
C32 C 0.5214(5) 0.4572(3) 0.6542(3) 0.0226(11) Uani 1 1 d . . . . .
H32 H 0.4694 0.4407 0.6185 0.027 Uiso 1 1 calc R . . . .
C33 C 0.6359(4) 0.2886(3) 0.6386(2) 0.0125(9) Uani 1 1 d . . . . .
C34 C 0.7712(4) 0.3042(3) 0.6314(2) 0.0168(9) Uani 1 1 d . . . . .
H34 H 0.8088 0.3417 0.6561 0.020 Uiso 1 1 calc R . . . .
C35 C 0.8492(5) 0.2641(3) 0.5877(3) 0.0235(11) Uani 1 1 d . . . . .
H35 H 0.9391 0.2743 0.5839 0.028 Uiso 1 1 calc R . . . .
C36 C 0.7947(5) 0.2089(3) 0.5496(3) 0.0267(12) Uani 1 1 d . . . . .
H36 H 0.8471 0.1824 0.5200 0.032 Uiso 1 1 calc R . . . .
C37 C 0.6608(6) 0.1938(3) 0.5561(3) 0.0273(12) Uani 1 1 d . . . . .
H37 H 0.6231 0.1571 0.5304 0.033 Uiso 1 1 calc R . . . .
C38 C 0.5827(5) 0.2326(3) 0.6005(3) 0.0216(11) Uani 1 1 d . . . . .
H38 H 0.4934 0.2212 0.6050 0.026 Uiso 1 1 calc R . . . .
Cl5 Cl 0.57493(16) 0.41374(10) 0.42924(11) 0.0511(5) Uani 1 1 d . . . . .
Cl6 Cl 0.85614(15) 0.40166(10) 0.45475(11) 0.0514(5) Uani 1 1 d . . . . .
C39 C 0.7035(6) 0.3561(3) 0.4550(3) 0.0316(13) Uani 1 1 d . . . . .
H39A H 0.7081 0.3150 0.4246 0.038 Uiso 1 1 calc R . . . .
H39B H 0.6852 0.3382 0.5002 0.038 Uiso 1 1 calc R . . . .

loop_
_atom_site_aniso_label
_atom_site_aniso_U_11
_atom_site_aniso_U_22
_atom_site_aniso_U_33
_atom_site_aniso_U_23
_atom_site_aniso_U_13
_atom_site_aniso_U_12
Cl1 0.0290(6) 0.0389(7) 0.0161(5) 0.0047(5) -0.0014(5) -0.0090(6)
Cl2 0.0096(5) 0.0404(7) 0.0260(6) 0.0051(5) 0.0030(4) -0.0047(5)
Cl3 0.0239(6) 0.0187(5) 0.0358(7) -0.0099(5) -0.0089(5) -0.0005(5)
Cl4 0.0172(5) 0.0249(6) 0.0213(5) 0.0047(4) 0.0000(4) 0.0142(5)
Al1 0.0060(5) 0.0179(7) 0.0156(6) 0.0005(5) -0.0010(5) -0.0005(5)
N1 0.0071(15) 0.0118(17) 0.0124(15) -0.0004(14) 0.0031(14) -0.0007(15)
N2 0.0113(19) 0.021(2) 0.025(2) 0.0022(17) 0.0035(16) 0.0001(17)
C1 0.0103(19) 0.013(2) 0.0153(19) -0.0021(16) 0.0027(17) -0.0043(18)
C2 0.017(2) 0.014(2) 0.018(2) 0.0012(17) 0.0060(19) 0.0001(19)
C3 0.029(3) 0.014(2) 0.029(3) -0.002(2) 0.010(2) -0.002(2)
C4 0.035(3) 0.013(2) 0.044(3) 0.002(2) 0.023(3) 0.007(2)
C5 0.025(3) 0.028(3) 0.053(4) 0.012(3) 0.013(3) 0.016(3)
C6 0.021(3) 0.031(3) 0.043(3) 0.002(3) 0.001(2) 0.011(3)
C7 0.0043(17) 0.011(2) 0.0144(19) -0.0041(16) -0.0034(16) -0.0024(17)
C8 0.0083(19) 0.012(2) 0.013(2) -0.0036(16) -0.0008(17) -0.0043(17)
C9 0.014(2) 0.011(2) 0.0126(19) -0.0003(16) 0.0001(17) -0.0014(19)
C10 0.0067(18) 0.013(2) 0.017(2) -0.0008(17) -0.0033(16) 0.0022(18)
C11 0.0092(18) 0.013(2) 0.016(2) -0.0025(17) 0.0016(17) 0.0035(17)
C12 0.0109(19) 0.011(2) 0.0112(18) -0.0034(16) -0.0010(16) -0.0046(18)
C13 0.0055(18) 0.012(2) 0.014(2) -0.0014(17) -0.0011(16) -0.0025(17)
C14 0.0050(17) 0.013(2) 0.021(2) -0.0004(18) 0.0062(17) -0.0010(17)
C15 0.031(3) 0.021(3) 0.030(3) -0.005(2) 0.010(2) -0.013(2)
C16 0.041(3) 0.017(3) 0.047(3) -0.002(2) 0.014(3) -0.010(3)
C17 0.021(2) 0.020(2) 0.040(3) 0.014(2) 0.013(2) 0.004(2)
C18 0.017(2) 0.031(3) 0.028(3) 0.013(2) 0.003(2) 0.006(2)
C19 0.014(2) 0.018(2) 0.023(2) 0.0016(19) -0.0014(18) 0.000(2)
C20 0.0109(19) 0.011(2) 0.015(2) 0.0013(16) 0.0050(17) 0.0013(17)
C21 0.015(2) 0.021(2) 0.020(2) 0.003(2) 0.0031(19) 0.004(2)
C22 0.023(3) 0.027(3) 0.028(3) 0.001(2) 0.009(2) 0.011(2)
C23 0.049(4) 0.014(2) 0.029(3) -0.002(2) 0.012(3) 0.005(3)
C24 0.033(3) 0.019(3) 0.027(3) -0.007(2) 0.005(2) -0.013(2)
C25 0.018(2) 0.020(2) 0.024(2) -0.004(2) 0.0048(19) -0.002(2)
C26 0.0046(18) 0.014(2) 0.013(2) 0.0000(17) -0.0022(16) -0.0008(17)
C27 0.0070(18) 0.014(2) 0.016(2) -0.0013(17) 0.0050(17) -0.0004(18)
C28 0.017(2) 0.018(2) 0.020(2) 0.0011(19) -0.0024(19) -0.005(2)
C29 0.023(2) 0.028(3) 0.034(3) -0.013(2) 0.004(2) -0.018(2)
C30 0.038(3) 0.013(2) 0.052(4) -0.006(2) 0.012(3) -0.006(2)
C31 0.036(3) 0.017(3) 0.051(4) 0.009(2) -0.003(3) 0.000(3)
C32 0.020(2) 0.015(2) 0.033(3) 0.003(2) -0.005(2) -0.004(2)
C33 0.0104(19) 0.015(2) 0.0121(19) 0.0016(17) -0.0012(16) 0.0001(18)
C34 0.011(2) 0.021(2) 0.018(2) -0.0016(18) -0.0001(18) -0.0009(19)
C35 0.011(2) 0.035(3) 0.024(2) 0.000(2) 0.002(2) 0.003(2)
C36 0.024(3) 0.033(3) 0.023(2) -0.005(2) 0.006(2) 0.012(2)
C37 0.028(3) 0.028(3) 0.026(2) -0.014(2) 0.005(2) -0.004(2)
C38 0.016(2) 0.025(3) 0.024(2) -0.005(2) 0.001(2) -0.008(2)
Cl5 0.0299(7) 0.0355(9) 0.0880(13) 0.0018(9) -0.0203(8) 0.0021(7)
Cl6 0.0249(7) 0.0330(8) 0.0963(14) -0.0116(9) -0.0003(8) 0.0102(7)
C39 0.031(3) 0.029(3) 0.036(3) 0.001(2) -0.004(2) 0.006(3)

loop_
_atom_type_symbol
_atom_type_description
_atom_type_scat_dispersion_real
_atom_type_scat_dispersion_imag
_atom_type_scat_source
C C 0.0181 0.0091 'International Tables Vol C Tables 4.2.6.8 and 6.1.1.4'
H H 0.0000 0.0000 'International Tables Vol C Tables 4.2.6.8 and 6.1.1.4'
Al Al 0.2130 0.2455 'International Tables Vol C Tables 4.2.6.8 and 6.1.1.4'
Cl Cl 0.3639 0.7018 'International Tables Vol C Tables 4.2.6.8 and 6.1.1.4'
N N 0.0311 0.0180 'International Tables Vol C Tables 4.2.6.8 and 6.1.1.4'

loop_
_geom_angle_atom_site_label_1
_geom_angle_atom_site_label_2
_geom_angle_atom_site_label_3
_geom_angle
_geom_angle_site_symmetry_1
_geom_angle_site_symmetry_3
Cl1 Al1 Cl3 97.74(8) . .
Cl2 Al1 Cl1 121.89(8) . .
Cl2 Al1 Cl3 96.46(7) . .
N1 Al1 Cl1 116.20(12) . .
N1 Al1 Cl2 119.34(12) . .
N1 Al1 Cl3 91.67(12) . .
N1 Al1 N2 77.76(16) . .
N2 Al1 Cl1 87.78(13) . .
N2 Al1 Cl2 88.19(12) . .
N2 Al1 Cl3 169.40(13) . .
C1 N1 Al1 116.7(3) . .
C1 N1 C7 116.1(4) . .
C7 N1 Al1 127.2(3) . .
C2 N2 Al1 113.7(3) . .
C6 N2 Al1 127.5(4) . .
C6 N2 C2 118.8(5) . .
N1 C1 H1 120.7 . .
N1 C1 C2 118.5(4) . .
C2 C1 H1 120.7 . .
N2 C2 C1 113.3(4) . .
N2 C2 C3 122.7(5) . .
C3 C2 C1 123.9(5) . .
C2 C3 H3 121.2 . .
C4 C3 C2 117.6(5) . .
C4 C3 H3 121.2 . .
C3 C4 H4 120.1 . .
C5 C4 C3 119.9(5) . .
C5 C4 H4 120.1 . .
C4 C5 H5 120.6 . .
C4 C5 C6 118.8(5) . .
C6 C5 H5 120.6 . .
N2 C6 C5 122.2(6) . .
N2 C6 H6 118.9 . .
C5 C6 H6 118.9 . .
C8 C7 N1 118.1(4) . .
C12 C7 N1 119.3(4) . .
C12 C7 C8 122.5(4) . .
C7 C8 C13 119.5(4) . .
C9 C8 C7 118.0(4) . .
C9 C8 C13 122.4(4) . .
C8 C9 H9 120.1 . .
C10 C9 C8 119.7(4) . .
C10 C9 H9 120.1 . .
C9 C10 Cl4 119.6(3) . .
C9 C10 C11 122.2(4) . .
C11 C10 Cl4 118.2(3) . .
C10 C11 H11 120.3 . .
C10 C11 C12 119.4(4) . .
C12 C11 H11 120.3 . .
C7 C12 C26 119.8(4) . .
C11 C12 C7 118.1(4) . .
C11 C12 C26 122.1(4) . .
C8 C13 H13 106.1 . .
C14 C13 C8 111.5(4) . .
C14 C13 H13 106.1 . .
C14 C13 C20 112.7(4) . .
C20 C13 C8 113.6(3) . .
C20 C13 H13 106.1 . .
C15 C14 C13 119.1(4) . .
C19 C14 C13 122.1(4) . .
C19 C14 C15 118.7(5) . .
C14 C15 H15 119.6 . .
C14 C15 C16 120.9(5) . .
C16 C15 H15 119.6 . .
C15 C16 H16 120.1 . .
C17 C16 C15 119.8(5) . .
C17 C16 H16 120.1 . .
C16 C17 H17 120.1 . .
C18 C17 C16 119.9(5) . .
C18 C17 H17 120.1 . .
C17 C18 H18 120.0 . .
C17 C18 C19 120.1(5) . .
C19 C18 H18 120.0 . .
C14 C19 C18 120.7(5) . .
C14 C19 H19 119.7 . .
C18 C19 H19 119.7 . .
C21 C20 C13 118.2(4) . .
C25 C20 C13 123.1(4) . .
C25 C20 C21 118.7(4) . .
C20 C21 H21 119.6 . .
C22 C21 C20 120.8(5) . .
C22 C21 H21 119.6 . .
C21 C22 H22 119.9 . .
C23 C22 C21 120.1(5) . .
C23 C22 H22 119.9 . .
C22 C23 H23 120.2 . .
C22 C23 C24 119.6(5) . .
C24 C23 H23 120.2 . .
C23 C24 H24 119.9 . .
C23 C24 C25 120.2(5) . .
C25 C24 H24 119.9 . .
C20 C25 C24 120.4(5) . .
C20 C25 H25 119.8 . .
C24 C25 H25 119.8 . .
C12 C26 H26 106.1 . .
C27 C26 C12 111.7(4) . .
C27 C26 H26 106.1 . .
C33 C26 C12 111.5(4) . .
C33 C26 H26 106.1 . .
C33 C26 C27 114.7(4) . .
C28 C27 C26 122.6(4) . .
C28 C27 C32 119.0(4) . .
C32 C27 C26 118.3(4) . .
C27 C28 H28 120.0 . .
C27 C28 C29 120.0(5) . .
C29 C28 H28 120.0 . .
C28 C29 H29 119.9 . .
C30 C29 C28 120.3(5) . .
C30 C29 H29 119.9 . .
C29 C30 H30 120.0 . .
C29 C30 C31 120.0(5) . .
C31 C30 H30 120.0 . .
C30 C31 H31 120.0 . .
C30 C31 C32 120.0(6) . .
C32 C31 H31 120.0 . .
C27 C32 H32 119.7 . .
C31 C32 C27 120.5(5) . .
C31 C32 H32 119.7 . .
C34 C33 C26 122.6(4) . .
C38 C33 C26 119.0(4) . .
C38 C33 C34 118.3(4) . .
C33 C34 H34 119.8 . .
C35 C34 C33 120.4(5) . .
C35 C34 H34 119.8 . .
C34 C35 H35 119.7 . .
C36 C35 C34 120.6(5) . .
C36 C35 H35 119.7 . .
C35 C36 H36 120.5 . .
C35 C36 C37 119.1(5) . .
C37 C36 H36 120.5 . .
C36 C37 H37 119.7 . .
C38 C37 C36 120.6(5) . .
C38 C37 H37 119.7 . .
C33 C38 H38 119.6 . .
C37 C38 C33 120.9(5) . .
C37 C38 H38 119.6 . .
Cl5 C39 Cl6 110.8(3) . .
Cl5 C39 H39A 109.5 . .
Cl5 C39 H39B 109.5 . .
Cl6 C39 H39A 109.5 . .
Cl6 C39 H39B 109.5 . .
H39A C39 H39B 108.1 . .

loop_
_geom_bond_atom_site_label_1
_geom_bond_atom_site_label_2
_geom_bond_distance
_geom_bond_site_symmetry_2
Cl1 Al1 2.1622(17) .
Cl2 Al1 2.1619(17) .
Cl3 Al1 2.2170(19) .
Cl4 C10 1.742(4) .
Al1 N1 2.018(4) .
Al1 N2 2.119(5) .
N1 C1 1.283(6) .
N1 C7 1.452(6) .
N2 C2 1.344(6) .
N2 C6 1.315(7) .
C1 H1 0.9300 .
C1 C2 1.451(7) .
C2 C3 1.394(6) .
C3 H3 0.9300 .
C3 C4 1.386(8) .
C4 H4 0.9300 .
C4 C5 1.366(9) .
C5 H5 0.9300 .
C5 C6 1.403(9) .
C6 H6 0.9300 .
C7 C8 1.401(6) .
C7 C12 1.398(6) .
C8 C9 1.392(6) .
C8 C13 1.532(6) .
C9 H9 0.9300 .
C9 C10 1.376(6) .
C10 C11 1.391(6) .
C11 H11 0.9300 .
C11 C12 1.391(6) .
C12 C26 1.529(6) .
C13 H13 0.9800 .
C13 C14 1.525(6) .
C13 C20 1.527(6) .
C14 C15 1.388(7) .
C14 C19 1.385(7) .
C15 H15 0.9300 .
C15 C16 1.394(8) .
C16 H16 0.9300 .
C16 C17 1.383(9) .
C17 H17 0.9300 .
C17 C18 1.381(8) .
C18 H18 0.9300 .
C18 C19 1.394(7) .
C19 H19 0.9300 .
C20 C21 1.395(6) .
C20 C25 1.382(7) .
C21 H21 0.9300 .
C21 C22 1.387(8) .
C22 H22 0.9300 .
C22 C23 1.380(9) .
C23 H23 0.9300 .
C23 C24 1.386(9) .
C24 H24 0.9300 .
C24 C25 1.397(7) .
C25 H25 0.9300 .
C26 H26 0.9800 .
C26 C27 1.525(6) .
C26 C33 1.523(6) .
C27 C28 1.384(7) .
C27 C32 1.393(7) .
C28 H28 0.9300 .
C28 C29 1.399(7) .
C29 H29 0.9300 .
C29 C30 1.374(9) .
C30 H30 0.9300 .
C30 C31 1.378(9) .
C31 H31 0.9300 .
C31 C32 1.388(8) .
C32 H32 0.9300 .
C33 C34 1.402(6) .
C33 C38 1.390(7) .
C34 H34 0.9300 .
C34 C35 1.385(7) .
C35 H35 0.9300 .
C35 C36 1.385(8) .
C36 H36 0.9300 .
C36 C37 1.386(8) .
C37 H37 0.9300 .
C37 C38 1.382(7) .
C38 H38 0.9300 .
Cl5 C39 1.756(6) .
Cl6 C39 1.757(6) .
C39 H39A 0.9700 .
C39 H39B 0.9700 .

loop_
_geom_torsion_atom_site_label_1
_geom_torsion_atom_site_label_2
_geom_torsion_atom_site_label_3
_geom_torsion_atom_site_label_4
_geom_torsion
_geom_torsion_site_symmetry_1
_geom_torsion_site_symmetry_2
_geom_torsion_site_symmetry_3
_geom_torsion_site_symmetry_4
Cl4 C10 C11 C12 179.7(3) . . . .
Al1 N1 C1 C2 2.2(5) . . . .
Al1 N1 C7 C8 -90.3(4) . . . .
Al1 N1 C7 C12 89.6(4) . . . .
Al1 N2 C2 C1 -0.8(5) . . . .
Al1 N2 C2 C3 -179.2(4) . . . .
Al1 N2 C6 C5 178.9(4) . . . .
N1 C1 C2 N2 -0.9(6) . . . .
N1 C1 C2 C3 177.5(4) . . . .
N1 C7 C8 C9 -177.0(4) . . . .
N1 C7 C8 C13 7.1(6) . . . .
N1 C7 C12 C11 177.6(4) . . . .
N1 C7 C12 C26 -2.3(6) . . . .
N2 C2 C3 C4 0.3(7) . . . .
C1 N1 C7 C8 88.2(5) . . . .
C1 N1 C7 C12 -91.9(5) . . . .
C1 C2 C3 C4 -177.9(5) . . . .
C2 N2 C6 C5 0.0(8) . . . .
C2 C3 C4 C5 -0.4(8) . . . .
C3 C4 C5 C6 0.2(8) . . . .
C4 C5 C6 N2 -0.1(9) . . . .
C6 N2 C2 C1 178.2(4) . . . .
C6 N2 C2 C3 -0.2(7) . . . .
C7 N1 C1 C2 -176.5(4) . . . .
C7 C8 C9 C10 -1.4(6) . . . .
C7 C8 C13 C14 157.9(4) . . . .
C7 C8 C13 C20 -73.4(5) . . . .
C7 C12 C26 C27 73.0(5) . . . .
C7 C12 C26 C33 -157.2(4) . . . .
C8 C7 C12 C11 -2.6(6) . . . .
C8 C7 C12 C26 177.6(4) . . . .
C8 C9 C10 Cl4 -179.1(3) . . . .
C8 C9 C10 C11 -0.8(7) . . . .
C8 C13 C14 C15 -77.9(5) . . . .
C8 C13 C14 C19 98.0(5) . . . .
C8 C13 C20 C21 148.4(4) . . . .
C8 C13 C20 C25 -32.1(6) . . . .
C9 C8 C13 C14 -17.8(6) . . . .
C9 C8 C13 C20 110.8(5) . . . .
C9 C10 C11 C12 1.4(7) . . . .
C10 C11 C12 C7 0.3(6) . . . .
C10 C11 C12 C26 -179.9(4) . . . .
C11 C12 C26 C27 -106.9(5) . . . .
C11 C12 C26 C33 23.0(6) . . . .
C12 C7 C8 C9 3.1(6) . . . .
C12 C7 C8 C13 -172.8(4) . . . .
C12 C26 C27 C28 31.8(6) . . . .
C12 C26 C27 C32 -145.1(4) . . . .
C12 C26 C33 C34 -92.3(5) . . . .
C12 C26 C33 C38 84.5(5) . . . .
C13 C8 C9 C10 174.4(4) . . . .
C13 C14 C15 C16 176.1(5) . . . .
C13 C14 C19 C18 -177.2(4) . . . .
C13 C20 C21 C22 -179.5(4) . . . .
C13 C20 C25 C24 179.1(4) . . . .
C14 C13 C20 C21 -83.5(5) . . . .
C14 C13 C20 C25 96.0(5) . . . .
C14 C15 C16 C17 0.7(9) . . . .
C15 C14 C19 C18 -1.3(7) . . . .
C15 C16 C17 C18 -0.4(9) . . . .
C16 C17 C18 C19 -0.8(8) . . . .
C17 C18 C19 C14 1.7(7) . . . .
C19 C14 C15 C16 0.1(8) . . . .
C20 C13 C14 C15 153.0(4) . . . .
C20 C13 C14 C19 -31.2(6) . . . .
C20 C21 C22 C23 0.3(8) . . . .
C21 C20 C25 C24 -1.5(7) . . . .
C21 C22 C23 C24 -1.2(8) . . . .
C22 C23 C24 C25 0.7(8) . . . .
C23 C24 C25 C20 0.6(8) . . . .
C25 C20 C21 C22 1.0(7) . . . .
C26 C27 C28 C29 -175.1(4) . . . .
C26 C27 C32 C31 175.8(5) . . . .
C26 C33 C34 C35 176.3(4) . . . .
C26 C33 C38 C37 -177.6(5) . . . .
C27 C26 C33 C34 36.0(6) . . . .
C27 C26 C33 C38 -147.2(4) . . . .
C27 C28 C29 C30 -0.5(8) . . . .
C28 C27 C32 C31 -1.1(8) . . . .
C28 C29 C30 C31 -1.4(9) . . . .
C29 C30 C31 C32 2.0(9) . . . .
C30 C31 C32 C27 -0.7(9) . . . .
C32 C27 C28 C29 1.7(7) . . . .
C33 C26 C27 C28 -96.4(5) . . . .
C33 C26 C27 C32 86.8(5) . . . .
C33 C34 C35 C36 1.2(8) . . . .
C34 C33 C38 C37 -0.6(8) . . . .
C34 C35 C36 C37 -0.6(9) . . . .
C35 C36 C37 C38 -0.6(9) . . . .
C36 C37 C38 C33 1.3(9) . . . .
C38 C33 C34 C35 -0.6(7) . . . .
